data_1543882
loop_
_publ_author_name
'Molero-S\'anchez, Beatriz'
'Prado-Gonjal, Jes\'us'
'\'Avila-Brande, David'
'Birss, Viola'
'Mor\'an, Emilio'

_publ_section_title
;
 Microwave-assisted synthesis and characterization of new cathodic
 material for solid oxide fuel cells: La0.3Ca0.7Fe0.7Cr0.3O3&#x2212;\d
;
_journal_issue 7
_journal_name_full 'Ceramics International'
_journal_page_first 8411
_journal_paper_doi 10.1016/j.ceramint.2015.03.041
_journal_volume 41
_journal_year 2015
_chemical_formula_moiety 'Cr1.20 Fe2.80 La1.20 O12, 2.8(Ca'
_chemical_formula_sum 'Ca2.8 Cr1.2 Fe2.8 La1.2 O12'
_chemical_formula_weight 689.696
_space_group_IT_number 62
_symmetry_cell_setting orthorhombic
_symmetry_space_group_name_Hall '-P 2ac 2n'
_symmetry_space_group_name_H-M 'P n m a'
_cell_angle_alpha 90.00000
_cell_angle_beta 90.00000
_cell_angle_gamma 90.00000
_cell_formula_units_Z 1
_cell_length_a 5.4615(13)
_cell_length_b 7.7470(8)
_cell_length_c 5.4620(11)
_cell_volume 231.10(8)
_computing_structure_refinement FULLPROF
_diffrn_radiation_type X-ray
_exptl_crystal_density_diffrn 4.956
_pd_instr_location ' ?'
_pd_meas_2theta_range_inc 0.017000
_pd_meas_2theta_range_max 119.98600
_pd_meas_2theta_range_min 5.01500
_pd_meas_number_of_points 6764
_pd_proc_2theta_range_inc 0.017000
_pd_proc_2theta_range_max 119.9042
_pd_proc_2theta_range_min 4.9332
_pd_proc_ls_pref_orient_corr ' ?'
_pd_proc_ls_prof_R_factor 1.7521
_pd_proc_ls_prof_wR_expected 1.9640
_pd_proc_ls_prof_wR_factor 2.4222
_pd_proc_wavelength 1.540560
_pd_spec_mounting ' ?'
_refine_ls_number_parameters 59
_refine_ls_number_reflns 204
_refine_ls_number_restraints 0
_refine_ls_R_I_factor 3.1713
_cod_data_source_file LCFC_atom.cif
_cod_data_source_block LCFC
_cod_depositor_comments
;
 Changing the _atom_type_symbol and _atom_site_type_symbol data
 item values to match each other.

 Antanas Vaitkus,
 2017-01-11

The following automatic conversions were performed:

'_symmetry_cell_setting' value 'Orthorhombic' changed to
'orthorhombic' according to the built-in table from CIF Core
dictionary named 'cif_core.dic' version 2.4.1 from 2010-06-29.

Automatic conversion script
Id: cif_fix_values 4624 2016-04-14 12:54:50Z antanas 
;
_cod_original_formula_sum 'Ca2.80 Cr1.20 Fe2.80 La1.20 O12'
_cod_database_code 1543882
_crystal_density 4.956
_dx,g 'cm-3 4.956'
_z 1
_pd_proc_ls_prof_chi2 1.5211
_pd_proc_ls_prof_echi2 1.5841

loop_
_symmetry_equiv_pos_as_xyz
x,y,z
x+1/2,-y+1/2,-z+1/2
-x,y+1/2,-z
-x+1/2,-y,z+1/2
-x,-y,-z
-x+1/2,y+1/2,z+1/2
x,-y+1/2,z
x+1/2,y,-z+1/2

loop_
_atom_site_label
_atom_site_fract_x
_atom_site_fract_y
_atom_site_fract_z
_atom_site_U_iso_or_equiv
_atom_site_occupancy
_atom_site_adp_type
_atom_site_type_symbol
La 0.0196(7) 0.25000 -0.0027(12) 0.00000 0.30000 Uiso La
Ca 0.0196(7) 0.25000 -0.0027(12) 0.00000 0.70000 Uiso Ca
Fe 0.00000 0.00000 0.50000 0.00000 0.70000 Uiso Fe
Cr 0.00000 0.00000 0.50000 0.00000 0.30000 Uiso Cr
O1 0.503(4) 0.25000 0.106(3) 0.00349 1.00000 Uiso O
O2 0.257(3) 0.00570 -0.302(2) 0.00349 1.00000 Uiso O

loop_
_atom_type_symbol
_atom_type_scat_Cromer_Mann_a1
_atom_type_scat_Cromer_Mann_b1
_atom_type_scat_Cromer_Mann_a2
_atom_type_scat_Cromer_Mann_b2
_atom_type_scat_Cromer_Mann_a3
_atom_type_scat_Cromer_Mann_b3
_atom_type_scat_Cromer_Mann_a4
_atom_type_scat_Cromer_Mann_b4
_atom_type_scat_Cromer_Mann_c
_atom_type_scat_dispersion_real
_atom_type_scat_dispersion_imag
_atom_type_scat_source
La 20.57800 2.94817 19.59900 0.24448 11.37270 18.77260 3.28719 133.12399 2.14678 -1.71600 9.03600 International_Tables_for_Crystallography_Vol.C(1991)_Tables_6.1.1.4_and_6.1.1.5
Ca 8.62660 10.44210 7.38730 0.65990 1.58990 85.74840 1.02110 178.43700 1.37510 0.34100 1.28600 International_Tables_for_Crystallography_Vol.C(1991)_Tables_6.1.1.4_and_6.1.1.5
Fe 11.76950 4.76110 7.35730 0.30720 3.52220 15.35350 2.30450 76.88050 1.03690 -1.17900 3.20400 International_Tables_for_Crystallography_Vol.C(1991)_Tables_6.1.1.4_and_6.1.1.5
Cr 10.64060 6.10380 7.35370 0.39200 3.32400 20.26260 1.49220 98.73990 1.18320 -0.19800 2.44300 International_Tables_for_Crystallography_Vol.C(1991)_Tables_6.1.1.4_and_6.1.1.5
O 3.04850 13.27710 2.28680 5.70110 1.54630 0.32390 0.86700 32.90890 0.25080 0.04700 0.03200 International_Tables_for_Crystallography_Vol.C(1991)_Tables_6.1.1.4_and_6.1.1.5
